data_4034899
loop_
_publ_author_name
'Salom\'o, Ernest'
'Rojo, Pep'
'Hern\'andez-Llad\'o, Pol'
'Riera, Antoni'
'Verdaguer, Xavier'

_publ_section_title
;
 P-Stereogenic and Non-P-Stereogenic Ir-MaxPHOX in the Asymmetric
 Hydrogenation of N-Aryl Imines. Isolation and X-ray Analysis of Imine
 Iridacycles.
;
_journal_issue 8
_journal_name_full 'The Journal of organic chemistry'
_journal_page_first 4618
_journal_page_last 4627
_journal_paper_doi 10.1021/acs.joc.8b00361
_journal_volume 83
_journal_year 2018
_chemical_absolute_configuration ad
_chemical_formula_sum 'C30 H45 Cl3 Ir N3 O P'
_chemical_formula_weight 793.21
_space_group_IT_number 19
_space_group_name_Hall 'P 2ac 2ab'
_space_group_name_H-M_alt 'P 21 21 21'
_symmetry_cell_setting orthorhombic
_symmetry_space_group_name_H-M 'P 21 21 21'
_atom_sites_solution_hydrogens mixed
_audit_creation_method SHELXL-2014
_cell_angle_alpha 90
_cell_angle_beta 90
_cell_angle_gamma 90
_cell_formula_units_Z 4
_cell_length_a 10.0790(4)
_cell_length_b 17.3965(7)
_cell_length_c 19.0940(7)
_cell_measurement_reflns_used 7905
_cell_measurement_temperature 100(2)
_cell_measurement_theta_max 30.85
_cell_measurement_theta_min 2.28
_cell_volume 3347.9(2)
_computing_cell_refinement 'Bruker APEX2 v2014.9-0'
_computing_data_collection 'Bruker APEX2 v2014.9-0'
_computing_data_reduction 'Bruker SAINT V7.60A'
_computing_molecular_graphics 'Bruker SHELXTL'
_computing_publication_material 'Bruker SHELXTL'
_computing_structure_refinement 'SHELXL-2014 (Sheldrick, 2014)'
_computing_structure_solution Sir2011
_diffrn_ambient_temperature 100(2)
_diffrn_detector_area_resol_mean 512
_diffrn_detector_type '4K CCD area detector APEX II'
_diffrn_measured_fraction_theta_full 0.997
_diffrn_measured_fraction_theta_max 0.920
_diffrn_measurement_device_type 'APEX DUO Kappa 4-axis goniometer'
_diffrn_measurement_method
;
 Fullsphere data collection, phi and omega scans
;
_diffrn_measurement_specimen_support 'magnetic support with MicroMount'
_diffrn_radiation_monochromator 'Quazar MX Multilayer Optics'
_diffrn_radiation_type MoK\a
_diffrn_radiation_wavelength 0.71073
_diffrn_reflns_av_R_equivalents 0.0387
_diffrn_reflns_av_unetI/netI 0.0621
_diffrn_reflns_Laue_measured_fraction_full 0.997
_diffrn_reflns_Laue_measured_fraction_max 0.920
_diffrn_reflns_limit_h_max 9
_diffrn_reflns_limit_h_min -15
_diffrn_reflns_limit_k_max 21
_diffrn_reflns_limit_k_min -26
_diffrn_reflns_limit_l_max 19
_diffrn_reflns_limit_l_min -28
_diffrn_reflns_number 23923
_diffrn_reflns_point_group_measured_fraction_full 0.998
_diffrn_reflns_point_group_measured_fraction_max 0.887
_diffrn_reflns_theta_full 25.242
_diffrn_reflns_theta_max 32.575
_diffrn_reflns_theta_min 2.133
_diffrn_source 'Microfocus source E025 IuS'
_diffrn_source_current 0.6
_diffrn_source_power 50
_diffrn_source_size '0.2 mm x 0.2 mm fine focus'
_diffrn_source_type 'Bruker APEX DUO'
_exptl_absorpt_coefficient_mu 4.302
_exptl_absorpt_correction_T_max 0.919
_exptl_absorpt_correction_T_min 0.703
_exptl_absorpt_correction_type multi-scan
_exptl_absorpt_process_details
; 
 SADABS Version 2008/1 Bruker-Nonius
 Blessing, Acta Cryst. (1995) A51 33-38
;
_exptl_crystal_colour yellow
_exptl_crystal_density_diffrn 1.574
_exptl_crystal_description needle
_exptl_crystal_F_000 1588
_exptl_crystal_size_max 0.15
_exptl_crystal_size_mid 0.04
_exptl_crystal_size_min 0.02
_refine_diff_density_max 1.100
_refine_diff_density_min -0.944
_refine_diff_density_rms 0.147
_refine_ls_abs_structure_details
;
 Flack x determined using 3895 quotients [(I+)-(I-)]/[(I+)+(I-)]
 (Parsons, Flack and Wagner, Acta Cryst. B69 (2013) 249-259).
;
_refine_ls_abs_structure_Flack -0.007(4)
_refine_ls_extinction_method none
_refine_ls_goodness_of_fit_ref 1.024
_refine_ls_hydrogen_treatment constr
_refine_ls_matrix_type full
_refine_ls_number_parameters 370
_refine_ls_number_reflns 10830
_refine_ls_number_restraints 39
_refine_ls_restrained_S_all 1.024
_refine_ls_R_factor_all 0.0422
_refine_ls_R_factor_gt 0.0335
_refine_ls_shift/su_max 0.002
_refine_ls_shift/su_mean 0.000
_refine_ls_structure_factor_coef Fsqd
_refine_ls_weighting_details 'w=1/[\s^2^(Fo^2^)+(0.0177P)^2^+1.5178P] where P=(Fo^2^+2Fc^2^)/3'
_refine_ls_weighting_scheme calc
_refine_ls_wR_factor_gt 0.0587
_refine_ls_wR_factor_ref 0.0614
_reflns_Friedel_coverage 0.754
_reflns_Friedel_fraction_full 0.999
_reflns_Friedel_fraction_max 0.848
_reflns_number_gt 9742
_reflns_number_total 10830
_reflns_threshold_expression 'I > 2\s(I)'
_cod_data_source_file jo8b00361_si_003.cif
_cod_data_source_block mo_ESP410_0m
_cod_depositor_comments
;
The following automatic conversions were performed:

data item '_exptl_absorpt_correction_type' value 'Multi-scan' was
changed to 'multi-scan' in accordance with the
/home/data/users/saulius/crontab/automatic-downloads/current/ACS/lib/dictionaries/cif_core.dic
dictionary named 'cif_core.dic' version 2.4.2 last updated on
2011-04-26.

data item '_symmetry_cell_setting' value 'Orthorhombic' was changed
to 'orthorhombic' in accordance with the
/home/data/users/saulius/crontab/automatic-downloads/current/ACS/lib/dictionaries/cif_core.dic
dictionary named 'cif_core.dic' version 2.4.2 last updated on
2011-04-26.

Automatic conversion script
Id: cif_fix_values 6909 2019-04-08 15:41:33Z antanas 
;
_cod_original_sg_symbol_H-M P2(1)2(1)2(1)
_cod_database_code 4034899
_shelx_space_group_comment
;
The symmetry employed for this shelxl refinement is uniquely defined
by the following loop, which should always be used as a source of
symmetry information in preference to the above space-group names.
They are only intended as comments.
;
_shelx_estimated_absorpt_t_min 0.565
_shelx_estimated_absorpt_t_max 0.919
_shelxl_version_number 2014-3

loop_
_space_group_symop_operation_xyz
'x, y, z'
'-x+1/2, -y, z+1/2'
'-x, y+1/2, -z+1/2'
'x+1/2, -y+1/2, -z'

loop_
_atom_site_label
_atom_site_type_symbol
_atom_site_fract_x
_atom_site_fract_y
_atom_site_fract_z
_atom_site_U_iso_or_equiv
_atom_site_adp_type
_atom_site_occupancy
_atom_site_site_symmetry_order
_atom_site_calc_flag
_atom_site_refinement_flags_posn
_atom_site_refinement_flags_adp
_atom_site_refinement_flags_occupancy
_atom_site_disorder_assembly
_atom_site_disorder_group
Ir1 Ir 0.53907(2) 0.85414(2) 0.76072(2) 0.00955(4) Uani 1 1 d . . . . .
H1 H 0.6979 0.8681 0.7548 0.014 Uiso 1 1 d R U . . .
Cl1 Cl 0.48218(11) 0.99049(6) 0.74719(6) 0.0150(2) Uani 1 1 d . . . . .
P1 P 0.59316(13) 0.73207(7) 0.77781(7) 0.0106(3) Uani 1 1 d . . . . .
N1 N 0.3286(4) 0.8383(2) 0.7789(2) 0.0122(9) Uani 1 1 d . . . . .
N2 N 0.5193(4) 0.8379(2) 0.6486(2) 0.0115(9) Uani 1 1 d . . . . .
N3 N 0.5607(4) 0.6794(2) 0.7055(2) 0.0110(8) Uani 1 1 d . . . . .
O1 O 0.4923(4) 0.7769(2) 0.54600(18) 0.0177(9) Uani 1 1 d . . . . .
C1 C 0.5250(6) 0.8730(3) 0.8650(3) 0.0138(10) Uani 1 1 d . . . . .
C2 C 0.6241(6) 0.8976(3) 0.9123(3) 0.0166(11) Uani 1 1 d . . . . .
H2 H 0.7107 0.9082 0.8952 0.020 Uiso 1 1 calc R U . . .
C3 C 0.5980(7) 0.9065(3) 0.9830(3) 0.0206(13) Uani 1 1 d . . . . .
H3 H 0.6678 0.9207 1.0138 0.025 Uiso 1 1 calc R U . . .
C4 C 0.4723(7) 0.8951(3) 1.0091(3) 0.0243(13) Uani 1 1 d . . . . .
H4 H 0.4558 0.9009 1.0578 0.029 Uiso 1 1 calc R U . . .
C5 C 0.3691(6) 0.8749(3) 0.9638(3) 0.0207(12) Uani 1 1 d . . . . .
H5 H 0.2816 0.8683 0.9813 0.025 Uiso 1 1 calc R U . . .
C6 C 0.3953(6) 0.8645(3) 0.8927(3) 0.0153(11) Uani 1 1 d . . . . .
C7 C 0.2915(5) 0.8471(3) 0.8426(3) 0.0159(10) Uani 1 1 d . . . . .
C8 C 0.1499(6) 0.8404(4) 0.8659(3) 0.0262(14) Uani 1 1 d . . . . .
H8A H 0.1192 0.8903 0.8834 0.039 Uiso 1 1 calc R U . . .
H8B H 0.1433 0.8021 0.9033 0.039 Uiso 1 1 calc R U . . .
H8C H 0.0946 0.8245 0.8262 0.039 Uiso 1 1 calc R U . . .
C9 C 0.2345(5) 0.8303(3) 0.7218(3) 0.0130(10) Uani 1 1 d . . . . .
C10 C 0.1558(5) 0.8921(3) 0.7023(3) 0.0191(12) Uani 1 1 d . . . . .
H10 H 0.1621 0.9396 0.7266 0.023 Uiso 1 1 calc R U . . .
C11 C 0.0682(6) 0.8841(4) 0.6471(3) 0.0233(13) Uani 1 1 d . . . . .
H11 H 0.0136 0.9261 0.6337 0.028 Uiso 1 1 calc R U . . .
C12 C 0.0598(6) 0.8149(3) 0.6112(3) 0.0215(12) Uani 1 1 d . . . . .
H12 H -0.0012 0.8094 0.5737 0.026 Uiso 1 1 calc R U . . .
C13 C 0.1399(6) 0.7542(3) 0.6301(3) 0.0230(13) Uani 1 1 d . . . . .
H13 H 0.1342 0.7071 0.6051 0.028 Uiso 1 1 calc R U . . .
C14 C 0.2284(6) 0.7613(3) 0.6848(3) 0.0197(12) Uani 1 1 d . . . . .
H14 H 0.2846 0.7196 0.6971 0.024 Uiso 1 1 calc R U . . .
C15 C 0.4683(6) 0.8980(3) 0.5993(2) 0.0131(9) Uani 1 1 d . . . . .
H15 H 0.3917 0.9260 0.6207 0.016 Uiso 1 1 calc R U . . .
C16 C 0.4214(5) 0.8495(3) 0.5375(3) 0.0175(11) Uani 1 1 d . . . . .
H16A H 0.3243 0.8414 0.5393 0.021 Uiso 1 1 calc R U . . .
H16B H 0.4446 0.8742 0.4925 0.021 Uiso 1 1 calc R U . . .
C17 C 0.5351(6) 0.7761(3) 0.6134(2) 0.0119(9) Uani 1 1 d . . . . .
C18 C 0.6066(5) 0.7049(3) 0.6366(3) 0.0122(10) Uani 1 1 d . . . . .
H18 H 0.7022 0.7191 0.6419 0.015 Uiso 1 1 calc R U . . .
C19 C 0.6010(5) 0.6389(3) 0.5831(3) 0.0153(10) Uani 1 1 d . . . . .
H19 H 0.6237 0.6612 0.5364 0.018 Uiso 1 1 calc R U . . .
C20 C 0.4633(6) 0.6029(3) 0.5767(3) 0.0223(11) Uani 1 1 d . . . . .
H20A H 0.4619 0.5675 0.5368 0.034 Uiso 1 1 calc R U . . .
H20B H 0.3973 0.6435 0.5695 0.034 Uiso 1 1 calc R U . . .
H20C H 0.4424 0.5747 0.6197 0.034 Uiso 1 1 calc R U . . .
C21 C 0.7075(6) 0.5772(3) 0.5999(3) 0.0209(12) Uani 1 1 d . . . . .
H21A H 0.7127 0.5404 0.5612 0.031 Uiso 1 1 calc R U . . .
H21B H 0.6831 0.5501 0.6431 0.031 Uiso 1 1 calc R U . . .
H21C H 0.7938 0.6021 0.6062 0.031 Uiso 1 1 calc R U . . .
C22 C 0.5808(6) 0.9552(3) 0.5807(3) 0.0179(12) Uani 1 1 d . . . . .
H22 H 0.6105 0.9804 0.6251 0.022 Uiso 1 1 calc R U . . .
C23 C 0.5236(7) 1.0179(3) 0.5328(3) 0.0233(13) Uani 1 1 d . . . . .
H23A H 0.5874 1.0602 0.5287 0.035 Uiso 1 1 calc R U . . .
H23B H 0.4405 1.0373 0.5527 0.035 Uiso 1 1 calc R U . . .
H23C H 0.5064 0.9963 0.4863 0.035 Uiso 1 1 calc R U . . .
C24 C 0.7003(6) 0.9163(3) 0.5482(3) 0.0265(14) Uani 1 1 d . . . . .
H24A H 0.7710 0.9542 0.5412 0.040 Uiso 1 1 calc R U . . .
H24B H 0.6752 0.8941 0.5029 0.040 Uiso 1 1 calc R U . . .
H24C H 0.7320 0.8755 0.5793 0.040 Uiso 1 1 calc R U . . .
C25 C 0.7656(5) 0.7056(3) 0.8053(3) 0.0143(11) Uani 1 1 d . . . . .
C26 C 0.8658(5) 0.7259(3) 0.7476(3) 0.0216(12) Uani 1 1 d . . . . .
H26A H 0.9562 0.7203 0.7659 0.032 Uiso 1 1 calc R U . . .
H26B H 0.8517 0.7791 0.7324 0.032 Uiso 1 1 calc R U . . .
H26C H 0.8535 0.6912 0.7077 0.032 Uiso 1 1 calc R U . . .
C27 C 0.8054(6) 0.7495(3) 0.8717(3) 0.0200(12) Uani 1 1 d . . . . .
H27A H 0.8901 0.7295 0.8892 0.030 Uiso 1 1 calc R U . . .
H27B H 0.7369 0.7427 0.9076 0.030 Uiso 1 1 calc R U . . .
H27C H 0.8147 0.8043 0.8608 0.030 Uiso 1 1 calc R U . . .
C28 C 0.4900(5) 0.6831(3) 0.8412(3) 0.0144(11) Uani 1 1 d . . . . .
H28A H 0.5051 0.6275 0.8379 0.022 Uiso 1 1 calc R U . . .
H28B H 0.3965 0.6943 0.8315 0.022 Uiso 1 1 calc R U . . .
H28C H 0.5126 0.7008 0.8884 0.022 Uiso 1 1 calc R U . . .
C29 C 0.7725(6) 0.6192(3) 0.8189(3) 0.0215(13) Uani 1 1 d . . . . .
H29A H 0.8651 0.6041 0.8265 0.032 Uiso 1 1 calc R U . . .
H29B H 0.7369 0.5915 0.7784 0.032 Uiso 1 1 calc R U . . .
H29C H 0.7200 0.6066 0.8606 0.032 Uiso 1 1 calc R U . . .
C1S C 0.8005(8) 0.0399(5) 0.7686(4) 0.034(2) Uani 0.75 1 d D U P A 1
H1S1 H 0.7331 0.0733 0.7908 0.040 Uiso 0.75 1 calc R U P A 1
H1S2 H 0.7618 -0.0121 0.7634 0.040 Uiso 0.75 1 calc R U P A 1
C1S' C 0.828(2) 0.0110(13) 0.7552(9) 0.038(4) Uani 0.25 1 d D U P A 2
H1S3 H 0.8465 -0.0417 0.7382 0.045 Uiso 0.25 1 calc R U P A 2
H1S4 H 0.7368 0.0121 0.7741 0.045 Uiso 0.25 1 calc R U P A 2
Cl1S Cl 0.9426(2) 0.03494(11) 0.82277(10) 0.0456(5) Uani 1 1 d D U . . .
Cl2S Cl 0.84140(16) 0.07704(11) 0.68450(9) 0.0364(4) Uani 1 1 d D U . . .

loop_
_atom_site_aniso_label
_atom_site_aniso_U_11
_atom_site_aniso_U_22
_atom_site_aniso_U_33
_atom_site_aniso_U_23
_atom_site_aniso_U_13
_atom_site_aniso_U_12
Ir1 0.01128(7) 0.00765(6) 0.00972(8) 0.00039(7) -0.00005(8) -0.00073(7)
Cl1 0.0201(6) 0.0103(4) 0.0147(6) 0.0002(4) 0.0021(5) 0.0018(4)
P1 0.0110(6) 0.0093(5) 0.0114(7) 0.0009(4) -0.0004(5) -0.0012(5)
N1 0.013(2) 0.0075(19) 0.017(2) 0.0008(14) -0.0014(17) -0.0041(15)
N2 0.009(2) 0.011(2) 0.015(2) 0.0020(14) -0.0001(17) -0.0017(16)
N3 0.009(2) 0.0125(19) 0.011(2) 0.0006(15) 0.0038(16) -0.0014(16)
O1 0.026(2) 0.0123(17) 0.0145(19) 0.0009(14) -0.0035(16) -0.0006(15)
C1 0.018(3) 0.008(2) 0.016(3) 0.0021(16) -0.002(2) -0.001(2)
C2 0.020(3) 0.011(2) 0.019(3) 0.000(2) -0.004(2) -0.001(2)
C3 0.034(3) 0.011(2) 0.017(3) -0.001(2) -0.006(3) -0.006(2)
C4 0.042(4) 0.021(3) 0.010(3) 0.000(2) 0.003(3) -0.006(3)
C5 0.025(3) 0.021(3) 0.017(3) 0.001(2) 0.004(2) -0.004(2)
C6 0.021(3) 0.008(2) 0.017(3) 0.0004(19) 0.001(2) 0.000(2)
C7 0.018(3) 0.013(2) 0.017(3) 0.000(2) 0.002(2) 0.000(2)
C8 0.022(3) 0.038(4) 0.018(3) -0.003(3) 0.005(2) -0.006(3)
C9 0.011(2) 0.015(2) 0.012(3) -0.0015(18) 0.0011(19) -0.0030(18)
C10 0.016(3) 0.019(3) 0.023(3) -0.001(2) 0.000(2) 0.002(2)
C11 0.016(3) 0.030(3) 0.023(3) 0.004(2) 0.000(2) 0.005(2)
C12 0.013(3) 0.036(3) 0.015(3) -0.001(2) 0.001(2) -0.005(2)
C13 0.026(3) 0.025(3) 0.017(3) -0.006(2) -0.001(3) -0.007(3)
C14 0.021(3) 0.019(3) 0.019(3) -0.003(2) 0.002(2) 0.000(2)
C15 0.013(2) 0.013(2) 0.013(2) 0.0012(17) -0.001(2) 0.002(2)
C16 0.020(3) 0.015(2) 0.018(3) 0.003(2) -0.005(2) 0.001(2)
C17 0.011(2) 0.012(2) 0.013(2) 0.0016(16) 0.002(2) -0.002(2)
C18 0.011(2) 0.012(2) 0.013(3) 0.0011(18) 0.001(2) -0.0016(19)
C19 0.021(3) 0.013(2) 0.013(2) 0.001(2) 0.000(2) 0.001(2)
C20 0.029(3) 0.017(2) 0.020(3) -0.003(2) -0.008(3) -0.002(3)
C21 0.027(3) 0.015(3) 0.021(3) 0.001(2) 0.008(3) 0.007(2)
C22 0.023(3) 0.010(2) 0.020(3) 0.003(2) 0.005(2) 0.000(2)
C23 0.036(4) 0.014(2) 0.020(3) 0.0026(19) 0.005(3) 0.003(3)
C24 0.020(3) 0.019(3) 0.041(4) 0.004(3) 0.012(3) -0.003(2)
C25 0.013(3) 0.015(2) 0.015(3) 0.001(2) -0.004(2) 0.002(2)
C26 0.012(2) 0.026(3) 0.026(4) 0.004(2) -0.001(2) 0.001(2)
C27 0.015(3) 0.021(3) 0.024(3) -0.003(2) -0.011(2) 0.001(2)
C28 0.018(3) 0.011(2) 0.015(3) 0.0035(17) 0.000(2) -0.0001(19)
C29 0.016(3) 0.016(3) 0.033(4) 0.002(2) -0.010(3) 0.002(2)
C1S 0.025(4) 0.028(4) 0.048(5) 0.005(4) -0.002(4) -0.006(3)
C1S' 0.026(7) 0.040(7) 0.047(7) 0.001(6) -0.002(6) -0.009(7)
Cl1S 0.0407(11) 0.0523(11) 0.0437(10) 0.0043(8) -0.0095(9) -0.0032(9)
Cl2S 0.0229(8) 0.0498(11) 0.0364(10) 0.0004(8) -0.0029(7) -0.0052(7)

loop_
_atom_type_symbol
_atom_type_description
_atom_type_scat_dispersion_real
_atom_type_scat_dispersion_imag
_atom_type_scat_source
C C 0.0033 0.0016 'International Tables Vol C Tables 4.2.6.8 and 6.1.1.4'
H H 0.0000 0.0000 'International Tables Vol C Tables 4.2.6.8 and 6.1.1.4'
N N 0.0061 0.0033 'International Tables Vol C Tables 4.2.6.8 and 6.1.1.4'
O O 0.0106 0.0060 'International Tables Vol C Tables 4.2.6.8 and 6.1.1.4'
P P 0.1023 0.0942 'International Tables Vol C Tables 4.2.6.8 and 6.1.1.4'
Cl Cl 0.1484 0.1585 'International Tables Vol C Tables 4.2.6.8 and 6.1.1.4'
Ir Ir -1.4442 7.9887 'International Tables Vol C Tables 4.2.6.8 and 6.1.1.4'

loop_
_geom_angle_atom_site_label_1
_geom_angle_atom_site_label_2
_geom_angle_atom_site_label_3
_geom_angle
C1 Ir1 N1 78.1(2)
C1 Ir1 N2 170.5(2)
N1 Ir1 N2 92.97(15)
C1 Ir1 P1 91.58(14)
N1 Ir1 P1 95.47(11)
N2 Ir1 P1 92.47(11)
C1 Ir1 Cl1 86.02(14)
N1 Ir1 Cl1 84.90(10)
N2 Ir1 Cl1 90.03(11)
P1 Ir1 Cl1 177.45(5)
N3 P1 C28 100.4(2)
N3 P1 C25 106.0(2)
C28 P1 C25 103.3(2)
N3 P1 Ir1 110.60(15)
C28 P1 Ir1 114.12(17)
C25 P1 Ir1 120.31(18)
C7 N1 C9 122.2(4)
C7 N1 Ir1 115.1(3)
C9 N1 Ir1 122.1(3)
C17 N2 C15 107.5(4)
C17 N2 Ir1 128.1(3)
C15 N2 Ir1 124.1(3)
C18 N3 P1 120.6(3)
C17 O1 C16 105.7(4)
C2 C1 C6 116.4(5)
C2 C1 Ir1 129.0(4)
C6 C1 Ir1 114.6(4)
C3 C2 C1 121.6(6)
C4 C3 C2 120.8(6)
C3 C4 C5 119.8(5)
C6 C5 C4 119.6(6)
C5 C6 C1 121.7(5)
C5 C6 C7 122.2(5)
C1 C6 C7 116.1(4)
N1 C7 C6 116.1(5)
N1 C7 C8 123.4(5)
C6 C7 C8 120.4(5)
C10 C9 C14 120.4(5)
C10 C9 N1 120.1(4)
C14 C9 N1 119.4(5)
C11 C10 C9 119.5(5)
C10 C11 C12 120.2(5)
C13 C12 C11 120.0(5)
C12 C13 C14 120.6(5)
C13 C14 C9 119.2(5)
N2 C15 C16 101.8(4)
N2 C15 C22 109.9(4)
C16 C15 C22 113.9(4)
O1 C16 C15 104.0(4)
N2 C17 O1 116.8(4)
N2 C17 C18 126.8(5)
O1 C17 C18 116.2(4)
N3 C18 C17 111.3(4)
N3 C18 C19 111.1(4)
C17 C18 C19 113.8(4)
C20 C19 C18 113.1(4)
C20 C19 C21 111.2(4)
C18 C19 C21 110.7(4)
C24 C22 C23 111.8(5)
C24 C22 C15 112.9(4)
C23 C22 C15 108.5(5)
C29 C25 C27 109.7(4)
C29 C25 C26 108.5(5)
C27 C25 C26 107.9(5)
C29 C25 P1 109.4(4)
C27 C25 P1 110.7(4)
C26 C25 P1 110.6(4)
Cl1S C1S Cl2S 111.0(4)
Cl2S C1S' Cl1S 110.5(8)

loop_
_geom_bond_atom_site_label_1
_geom_bond_atom_site_label_2
_geom_bond_distance
Ir1 C1 2.022(5)
Ir1 N1 2.167(4)
Ir1 N2 2.169(4)
Ir1 P1 2.2166(12)
Ir1 Cl1 2.4541(10)
P1 N3 1.689(4)
P1 C28 1.809(5)
P1 C25 1.873(5)
N1 C7 1.281(6)
N1 C9 1.452(6)
N2 C17 1.277(6)
N2 C15 1.498(6)
N3 C18 1.464(6)
O1 C17 1.357(6)
O1 C16 1.459(6)
C1 C2 1.413(7)
C1 C6 1.418(8)
C2 C3 1.384(8)
C3 C4 1.376(9)
C4 C5 1.399(8)
C5 C6 1.394(7)
C6 C7 1.451(7)
C7 C8 1.499(7)
C9 C10 1.387(7)
C9 C14 1.395(7)
C10 C11 1.381(8)
C11 C12 1.388(8)
C12 C13 1.377(8)
C13 C14 1.379(8)
C15 C16 1.526(7)
C15 C22 1.550(7)
C17 C18 1.500(7)
C18 C19 1.537(7)
C19 C20 1.528(8)
C19 C21 1.551(7)
C22 C24 1.515(8)
C22 C23 1.537(7)
C25 C29 1.528(8)
C25 C27 1.533(7)
C25 C26 1.536(7)
C1S Cl1S 1.769(8)
C1S Cl2S 1.779(8)
C1S' Cl2S 1.778(12)
C1S' Cl1S 1.779(12)

loop_
_geom_torsion_atom_site_label_1
_geom_torsion_atom_site_label_2
_geom_torsion_atom_site_label_3
_geom_torsion_atom_site_label_4
_geom_torsion
C28 P1 N3 C18 170.2(4)
C25 P1 N3 C18 -82.6(4)
Ir1 P1 N3 C18 49.4(4)
C6 C1 C2 C3 5.3(7)
Ir1 C1 C2 C3 -179.0(4)
C1 C2 C3 C4 -3.0(8)
C2 C3 C4 C5 -0.6(8)
C3 C4 C5 C6 1.7(8)
C4 C5 C6 C1 0.8(8)
C4 C5 C6 C7 -177.1(5)
C2 C1 C6 C5 -4.1(7)
Ir1 C1 C6 C5 179.5(4)
C2 C1 C6 C7 173.8(5)
Ir1 C1 C6 C7 -2.6(6)
C9 N1 C7 C6 -172.1(4)
Ir1 N1 C7 C6 -1.3(6)
C9 N1 C7 C8 7.7(8)
Ir1 N1 C7 C8 178.5(4)
C5 C6 C7 N1 -179.5(5)
C1 C6 C7 N1 2.6(7)
C5 C6 C7 C8 0.7(8)
C1 C6 C7 C8 -177.3(5)
C7 N1 C9 C10 68.3(7)
Ir1 N1 C9 C10 -101.9(5)
C7 N1 C9 C14 -114.7(6)
Ir1 N1 C9 C14 75.1(5)
C14 C9 C10 C11 2.0(8)
N1 C9 C10 C11 178.9(5)
C9 C10 C11 C12 -0.5(8)
C10 C11 C12 C13 -0.7(9)
C11 C12 C13 C14 0.4(9)
C12 C13 C14 C9 1.0(9)
C10 C9 C14 C13 -2.3(8)
N1 C9 C14 C13 -179.2(5)
C17 N2 C15 C16 16.5(6)
Ir1 N2 C15 C16 -157.5(3)
C17 N2 C15 C22 -104.6(5)
Ir1 N2 C15 C22 81.4(5)
C17 O1 C16 C15 17.6(5)
N2 C15 C16 O1 -20.2(5)
C22 C15 C16 O1 98.0(5)
C15 N2 C17 O1 -6.1(6)
Ir1 N2 C17 O1 167.5(3)
C15 N2 C17 C18 168.2(5)
Ir1 N2 C17 C18 -18.2(8)
C16 O1 C17 N2 -7.8(6)
C16 O1 C17 C18 177.3(4)
P1 N3 C18 C17 -68.1(5)
P1 N3 C18 C19 164.0(3)
N2 C17 C18 N3 50.3(7)
O1 C17 C18 N3 -135.3(5)
N2 C17 C18 C19 176.8(5)
O1 C17 C18 C19 -8.9(7)
N3 C18 C19 C20 56.0(6)
C17 C18 C19 C20 -70.6(6)
N3 C18 C19 C21 -69.6(5)
C17 C18 C19 C21 163.8(4)
N2 C15 C22 C24 58.0(6)
C16 C15 C22 C24 -55.5(6)
N2 C15 C22 C23 -177.6(4)
C16 C15 C22 C23 68.9(6)
N3 P1 C25 C29 -58.2(4)
C28 P1 C25 C29 46.9(4)
Ir1 P1 C25 C29 175.5(3)
N3 P1 C25 C27 -179.2(4)
C28 P1 C25 C27 -74.1(4)
Ir1 P1 C25 C27 54.5(4)
N3 P1 C25 C26 61.3(4)
C28 P1 C25 C26 166.4(4)
Ir1 P1 C25 C26 -65.0(4)
Cl2S C1S Cl1S C1S' -75.1(17)
Cl2S C1S' Cl1S C1S 74.7(16)
Cl1S C1S' Cl2S C1S -74.0(16)
Cl1S C1S Cl2S C1S' 75.8(17)
